data_4023677
loop_
_publ_author_name
'Przemys\/law J. Boraty\'nski'
'Ilona Turowska-Tyrk'
'Jacek Skar\'zewski'

_publ_section_title
;
 Stereoselective C9 Carbon-Carbon Couplings of Quinine: Synthesis
 and Conformational Analysis of New C~2~-Symmetric Dimers
;
_journal_name_full 'Journal of Organic Chemistry'
_journal_page_first 7357
_journal_page_last 7360
_journal_paper_doi 10.1021/jo801205n
_journal_volume 73
_journal_year 2008
_chemical_absolute_configuration syn
_chemical_formula_sum 'C40 H46 N4 O2'
_chemical_formula_weight 614.81
_chemical_name_systematic
; 
 ? 
;
_space_group_IT_number 19
_symmetry_cell_setting orthorhombic
_symmetry_space_group_name_Hall 'P 2ac 2ab'
_symmetry_space_group_name_H-M 'P 21 21 21'
_atom_sites_solution_hydrogens geom
_atom_sites_solution_primary direct
_atom_sites_solution_secondary difmap
_audit_creation_method SHELXL-97
_cell_angle_alpha 90.00
_cell_angle_beta 90.00
_cell_angle_gamma 90.00
_cell_formula_units_Z 4
_cell_length_a 11.166(3)
_cell_length_b 11.863(3)
_cell_length_c 25.159(6)
_cell_measurement_reflns_used 1000
_cell_measurement_temperature 299(2)
_cell_measurement_theta_max 18
_cell_measurement_theta_min 3
_cell_volume 3332.6(15)
_computing_cell_refinement 'CRYSALIS (Oxford Diffraction, 2003)'
_computing_data_collection 'CRYSALIS (Oxford Diffraction, 2003)'
_computing_data_reduction 'CRYSALIS (Oxford Diffraction, 2003)'
_computing_molecular_graphics 'ORTEP3 (Farrugia, 1997)'
_computing_publication_material 'SHELXL-97 (Sheldrick, 1997)'
_computing_structure_refinement 'SHELXL-97 (Sheldrick, 1997)'
_computing_structure_solution 'SHELXS-97 (Sheldrick, 1990)'
_diffrn_ambient_temperature 299(2)
_diffrn_measured_fraction_theta_full 0.996
_diffrn_measured_fraction_theta_max 0.996
_diffrn_measurement_device_type 'Kuma KM4CCD'
_diffrn_measurement_method '\w scans'
_diffrn_radiation_monochromator graphite
_diffrn_radiation_source 'fine-focus sealed tube'
_diffrn_radiation_type MoK\a
_diffrn_radiation_wavelength 0.71073
_diffrn_reflns_av_R_equivalents 0.0767
_diffrn_reflns_av_sigmaI/netI 0.0490
_diffrn_reflns_limit_h_max 13
_diffrn_reflns_limit_h_min -13
_diffrn_reflns_limit_k_max 14
_diffrn_reflns_limit_k_min -9
_diffrn_reflns_limit_l_max 28
_diffrn_reflns_limit_l_min -29
_diffrn_reflns_number 17330
_diffrn_reflns_theta_full 25.00
_diffrn_reflns_theta_max 25.00
_diffrn_reflns_theta_min 3.43
_exptl_absorpt_coefficient_mu 0.076
_exptl_absorpt_correction_type none
_exptl_crystal_colour colourless
_exptl_crystal_density_diffrn 1.225
_exptl_crystal_density_method 'not measured'
_exptl_crystal_description block
_exptl_crystal_F_000 1320
_exptl_crystal_size_max 0.45
_exptl_crystal_size_mid 0.30
_exptl_crystal_size_min 0.20
_refine_diff_density_max 0.216
_refine_diff_density_min -0.254
_refine_diff_density_rms 0.044
_refine_ls_abs_structure_details 'Flack H D (1983), Acta Cryst. A39, 876-881'
_refine_ls_abs_structure_Flack -1(4)
_refine_ls_extinction_method none
_refine_ls_goodness_of_fit_ref 1.193
_refine_ls_hydrogen_treatment constr
_refine_ls_matrix_type full
_refine_ls_number_parameters 417
_refine_ls_number_reflns 3295
_refine_ls_number_restraints 2
_refine_ls_restrained_S_all 1.197
_refine_ls_R_factor_all 0.0956
_refine_ls_R_factor_gt 0.0815
_refine_ls_shift/su_max 0.000
_refine_ls_shift/su_mean 0.000
_refine_ls_structure_factor_coef Fsqd
_refine_ls_weighting_details 'calc w=1/[\s^2^(Fo^2^)+(0.0924P)^2^+1.2676P] where P=(Fo^2^+2Fc^2^)/3'
_refine_ls_weighting_scheme calc
_refine_ls_wR_factor_gt 0.1908
_refine_ls_wR_factor_ref 0.2002
_reflns_number_gt 2863
_reflns_number_total 3295
_reflns_threshold_expression >2sigma(I)
_cod_data_source_file jo801205n_si_002.cif
_cod_data_source_block JS7
_cod_depositor_comments
;
The following automatic conversions were performed:
'_symmetry_cell_setting' value 'Orthorhombic' changed to 'orthorhombic'
according to '/home/saulius/struct/CIF-dictionaries/cif_core.dic'
dictionary named 'cif_core.dic' version 2.4.1 from 2010-06-29.

Automatic conversion script
Id: cif_fix_enum 1527 2010-12-29 10:47:43Z saulius 
;
_cod_database_code 4023677

loop_
_symmetry_equiv_pos_as_xyz
'x, y, z'
'-x+1/2, -y, z+1/2'
'-x, y+1/2, -z+1/2'
'x+1/2, -y+1/2, -z'

loop_
_atom_site_label
_atom_site_type_symbol
_atom_site_fract_x
_atom_site_fract_y
_atom_site_fract_z
_atom_site_U_iso_or_equiv
_atom_site_adp_type
_atom_site_occupancy
_atom_site_symmetry_multiplicity
_atom_site_calc_flag
_atom_site_refinement_flags
_atom_site_disorder_assembly
_atom_site_disorder_group
C1 C 0.5432(5) 1.2039(4) 0.0860(2) 0.0422(12) Uani 1 1 d . . .
H1 H 0.5089 1.1325 0.0859 0.051 Uiso 1 1 calc R . .
C2 C 0.4893(5) 1.2906(5) 0.0578(2) 0.0463(13) Uani 1 1 d . . .
C3 C 0.5390(6) 1.3977(5) 0.0572(2) 0.0539(16) Uani 1 1 d . . .
H3 H 0.5024 1.4551 0.0380 0.065 Uiso 1 1 calc R . .
C4 C 0.6406(6) 1.4186(5) 0.0846(2) 0.0555(16) Uani 1 1 d . . .
H4 H 0.6726 1.4909 0.0843 0.067 Uiso 1 1 calc R . .
C5 C 0.6994(5) 1.3334(4) 0.1137(2) 0.0455(13) Uani 1 1 d . . .
C6 C 0.8516(6) 1.2839(6) 0.1692(3) 0.0599(16) Uani 1 1 d . . .
H6 H 0.9208 1.3023 0.1878 0.072 Uiso 1 1 calc R . .
C7 C 0.8089(6) 1.1735(5) 0.1725(2) 0.0503(14) Uani 1 1 d . . .
H7 H 0.8492 1.1220 0.1938 0.060 Uiso 1 1 calc R . .
C8 C 0.7100(5) 1.1394(4) 0.14534(19) 0.0403(12) Uani 1 1 d . . .
C9 C 0.6488(5) 1.2229(4) 0.11462(19) 0.0382(12) Uani 1 1 d . . .
C10 C 0.3265(7) 1.1785(6) 0.0282(3) 0.079(2) Uani 1 1 d . . .
H10A H 0.3790 1.1213 0.0146 0.118 Uiso 1 1 calc R . .
H10B H 0.2573 1.1846 0.0057 0.118 Uiso 1 1 calc R . .
H10C H 0.3017 1.1586 0.0636 0.118 Uiso 1 1 calc R . .
C11 C 0.6682(5) 1.0174(4) 0.14869(19) 0.0393(12) Uani 1 1 d . . .
H11 H 0.5841 1.0160 0.1375 0.047 Uiso 1 1 calc R . .
C12 C 0.6723(5) 0.9730(4) 0.2068(2) 0.0454(13) Uani 1 1 d . . .
H12 H 0.7565 0.9578 0.2152 0.054 Uiso 1 1 calc R . .
C13 C 0.4997(11) 1.0639(7) 0.2443(4) 0.103(3) Uani 1 1 d . . .
H13A H 0.4745 1.0828 0.2085 0.123 Uiso 1 1 calc R . .
H13B H 0.4739 1.1242 0.2677 0.123 Uiso 1 1 calc R . .
C14 C 0.4398(8) 0.9537(7) 0.2614(3) 0.087(2) Uani 1 1 d . . .
H14A H 0.3991 0.9640 0.2951 0.104 Uiso 1 1 calc R . .
H14B H 0.3810 0.9310 0.2351 0.104 Uiso 1 1 calc R . .
C15 C 0.5341(6) 0.8654(5) 0.2665(2) 0.0601(17) Uani 1 1 d . . .
H15 H 0.4975 0.7920 0.2741 0.072 Uiso 1 1 calc R . .
C16 C 0.6036(6) 0.8608(4) 0.2141(2) 0.0513(14) Uani 1 1 d . . .
H16A H 0.5486 0.8496 0.1848 0.062 Uiso 1 1 calc R . .
H16B H 0.6595 0.7982 0.2147 0.062 Uiso 1 1 calc R . .
C17 C 0.6678(10) 1.0173(6) 0.2992(3) 0.097(3) Uani 1 1 d . . .
H17A H 0.6380 1.0693 0.3259 0.116 Uiso 1 1 calc R . .
H17B H 0.7545 1.0172 0.3011 0.116 Uiso 1 1 calc R . .
C18 C 0.6203(7) 0.8980(6) 0.3110(2) 0.074(2) Uani 1 1 d D . .
H18 H 0.5718 0.9044 0.3433 0.089 Uiso 1 1 calc R . .
C19 C 0.7037(9) 0.8085(10) 0.3204(4) 0.110(3) Uani 1 1 d D . .
H19 H 0.6648 0.7407 0.3272 0.132 Uiso 1 1 calc R . .
C20 C 0.8147(10) 0.7977(16) 0.3220(6) 0.195(7) Uani 1 1 d D . .
H20A H 0.8638 0.8596 0.3160 0.234 Uiso 1 1 calc R . .
H20B H 0.8483 0.7276 0.3293 0.234 Uiso 1 1 calc R . .
C21 C 0.9331(5) 0.7924(5) 0.1667(2) 0.0452(13) Uani 1 1 d . . .
H21 H 0.8543 0.7679 0.1698 0.054 Uiso 1 1 calc R . .
C22 C 1.0222(6) 0.7334(5) 0.1913(2) 0.0538(15) Uani 1 1 d . . .
C23 C 1.1404(7) 0.7703(6) 0.1892(3) 0.0661(19) Uani 1 1 d . . .
H23 H 1.2000 0.7319 0.2076 0.079 Uiso 1 1 calc R . .
C24 C 1.1677(6) 0.8623(6) 0.1602(3) 0.0675(18) Uani 1 1 d . . .
H24 H 1.2471 0.8856 0.1583 0.081 Uiso 1 1 calc R . .
C25 C 1.0804(5) 0.9243(5) 0.1325(2) 0.0491(14) Uani 1 1 d . . .
C26 C 1.0340(6) 1.0720(6) 0.0792(2) 0.0574(16) Uani 1 1 d . . .
H26 H 1.0566 1.1350 0.0597 0.069 Uiso 1 1 calc R . .
C27 C 0.9145(5) 1.0439(5) 0.0800(2) 0.0481(14) Uani 1 1 d . . .
H27 H 0.8612 1.0863 0.0598 0.058 Uiso 1 1 calc R . .
C28 C 0.8716(5) 0.9564(4) 0.1092(2) 0.0405(12) Uani 1 1 d . . .
C29 C 0.9587(5) 0.8907(4) 0.1365(2) 0.0419(13) Uani 1 1 d . . .
C30 C 0.8929(8) 0.5850(6) 0.2193(3) 0.086(2) Uani 1 1 d . . .
H30A H 0.8356 0.6295 0.2385 0.129 Uiso 1 1 calc R . .
H30B H 0.8989 0.5117 0.2353 0.129 Uiso 1 1 calc R . .
H30C H 0.8676 0.5775 0.1831 0.129 Uiso 1 1 calc R . .
C31 C 0.7379(5) 0.9333(4) 0.1117(2) 0.0384(12) Uani 1 1 d . . .
H31 H 0.7292 0.8586 0.1279 0.046 Uiso 1 1 calc R . .
C32 C 0.6851(5) 0.9237(5) 0.0555(2) 0.0456(13) Uani 1 1 d . . .
H32 H 0.6975 0.9963 0.0377 0.055 Uiso 1 1 calc R . .
C33 C 0.7121(6) 0.7238(5) 0.0396(3) 0.0681(18) Uani 1 1 d . . .
H33A H 0.7200 0.7144 0.0778 0.082 Uiso 1 1 calc R . .
H33B H 0.7635 0.6688 0.0225 0.082 Uiso 1 1 calc R . .
C34 C 0.5812(7) 0.7018(6) 0.0234(3) 0.073(2) Uani 1 1 d . . .
H34A H 0.5783 0.6502 -0.0065 0.088 Uiso 1 1 calc R . .
H34B H 0.5374 0.6685 0.0527 0.088 Uiso 1 1 calc R . .
C35 C 0.5265(6) 0.8134(5) 0.0082(2) 0.0577(16) Uani 1 1 d . . .
H35 H 0.4404 0.8050 0.0020 0.069 Uiso 1 1 calc R . .
C36 C 0.5493(5) 0.8968(5) 0.0531(2) 0.0532(15) Uani 1 1 d . . .
H36A H 0.5232 0.8648 0.0866 0.064 Uiso 1 1 calc R . .
H36B H 0.5043 0.9655 0.0468 0.064 Uiso 1 1 calc R . .
C37 C 0.7248(6) 0.8573(7) -0.0317(2) 0.072(2) Uani 1 1 d . . .
H37A H 0.7633 0.7995 -0.0529 0.086 Uiso 1 1 calc R . .
H37B H 0.7576 0.9296 -0.0422 0.086 Uiso 1 1 calc R . .
C38 C 0.5901(7) 0.8562(6) -0.0428(3) 0.072(2) Uani 1 1 d . . .
H38 H 0.5766 0.7990 -0.0703 0.086 Uiso 1 1 calc R . .
C39 C 0.5345(9) 0.9623(9) -0.0626(3) 0.087(2) Uani 1 1 d . . .
H39 H 0.4548 0.9571 -0.0731 0.104 Uiso 1 1 calc R . .
C40 C 0.5823(12) 1.0593(11) -0.0670(4) 0.129(4) Uani 1 1 d . . .
H40A H 0.6618 1.0700 -0.0571 0.154 Uiso 1 1 calc R . .
H40B H 0.5378 1.1195 -0.0800 0.154 Uiso 1 1 calc R . .
N1 N 0.7990(5) 1.3633(4) 0.1410(2) 0.0556(13) Uani 1 1 d . . .
N2 N 0.6294(7) 1.0556(4) 0.2459(2) 0.0759(19) Uani 1 1 d . . .
N3 N 1.1181(5) 1.0158(5) 0.1041(2) 0.0609(14) Uani 1 1 d . . .
N4 N 0.7515(5) 0.8372(5) 0.02491(19) 0.0570(13) Uani 1 1 d . . .
O1 O 0.3863(4) 1.2812(4) 0.02946(17) 0.0660(12) Uani 1 1 d . . .
O2 O 1.0057(5) 0.6385(4) 0.22103(18) 0.0691(13) Uani 1 1 d . . .

loop_
_atom_site_aniso_label
_atom_site_aniso_U_11
_atom_site_aniso_U_22
_atom_site_aniso_U_33
_atom_site_aniso_U_23
_atom_site_aniso_U_13
_atom_site_aniso_U_12
C1 0.052(3) 0.034(3) 0.041(3) 0.000(2) 0.002(3) -0.007(3)
C2 0.048(3) 0.045(3) 0.046(3) 0.004(2) -0.003(3) 0.004(3)
C3 0.067(4) 0.039(3) 0.055(3) 0.009(3) 0.011(3) 0.011(3)
C4 0.069(4) 0.040(3) 0.058(3) 0.005(3) 0.008(3) -0.003(3)
C5 0.052(3) 0.038(3) 0.047(3) 0.001(2) 0.010(3) -0.004(3)
C6 0.061(4) 0.060(4) 0.059(4) -0.004(3) -0.010(3) -0.016(3)
C7 0.064(4) 0.044(3) 0.043(3) -0.005(2) -0.008(3) -0.006(3)
C8 0.050(3) 0.038(3) 0.032(2) -0.001(2) 0.004(2) -0.006(3)
C9 0.045(3) 0.033(2) 0.036(3) -0.003(2) 0.009(2) 0.002(2)
C10 0.069(5) 0.079(5) 0.088(5) 0.011(4) -0.026(4) -0.009(4)
C11 0.042(3) 0.039(3) 0.037(3) 0.006(2) 0.000(2) -0.004(2)
C12 0.053(3) 0.048(3) 0.036(3) 0.001(2) 0.001(2) 0.002(3)
C13 0.150(9) 0.074(5) 0.084(5) 0.024(4) 0.051(6) 0.057(6)
C14 0.083(6) 0.096(6) 0.082(5) 0.018(4) 0.017(5) 0.017(5)
C15 0.077(5) 0.054(3) 0.050(3) 0.010(3) 0.011(3) -0.001(3)
C16 0.069(4) 0.040(3) 0.045(3) 0.004(2) 0.007(3) -0.002(3)
C17 0.175(9) 0.081(5) 0.035(3) -0.005(3) 0.021(5) -0.033(6)
C18 0.123(7) 0.062(4) 0.038(3) 0.010(3) 0.011(4) 0.009(4)
C19 0.129(9) 0.126(8) 0.075(6) -0.006(5) -0.013(6) 0.022(8)
C20 0.149(13) 0.28(2) 0.155(13) -0.037(13) -0.037(11) 0.073(15)
C21 0.050(3) 0.049(3) 0.036(3) 0.001(2) -0.007(3) -0.001(3)
C22 0.060(4) 0.047(3) 0.054(3) 0.000(3) -0.013(3) 0.010(3)
C23 0.066(5) 0.068(4) 0.064(4) -0.002(3) -0.022(3) 0.015(4)
C24 0.051(4) 0.083(5) 0.069(4) -0.006(4) -0.012(3) -0.004(4)
C25 0.044(3) 0.056(3) 0.047(3) -0.006(3) -0.009(3) -0.006(3)
C26 0.054(4) 0.060(4) 0.058(4) 0.012(3) -0.003(3) -0.015(3)
C27 0.055(4) 0.047(3) 0.042(3) 0.007(2) -0.001(3) 0.001(3)
C28 0.045(3) 0.043(3) 0.034(3) 0.001(2) -0.005(2) -0.005(2)
C29 0.045(3) 0.045(3) 0.036(3) -0.005(2) -0.006(2) -0.006(3)
C30 0.124(7) 0.053(4) 0.081(5) 0.014(4) -0.023(5) -0.016(5)
C31 0.041(3) 0.040(3) 0.034(3) 0.002(2) -0.003(2) -0.004(2)
C32 0.048(3) 0.045(3) 0.044(3) 0.001(2) -0.002(3) 0.001(3)
C33 0.068(4) 0.051(4) 0.085(5) -0.014(3) -0.006(4) 0.008(3)
C34 0.076(5) 0.057(4) 0.087(5) -0.013(4) -0.008(4) -0.011(4)
C35 0.047(3) 0.065(4) 0.062(4) -0.013(3) -0.016(3) -0.008(3)
C36 0.043(3) 0.058(4) 0.058(4) -0.003(3) -0.011(3) 0.003(3)
C37 0.068(5) 0.101(5) 0.047(3) -0.023(4) 0.004(3) -0.002(4)
C38 0.080(5) 0.076(4) 0.060(4) -0.023(4) -0.025(4) 0.009(4)
C39 0.094(6) 0.112(7) 0.055(4) 0.006(4) -0.008(4) 0.004(6)
C40 0.152(11) 0.141(10) 0.093(7) 0.044(7) -0.014(7) 0.015(9)
N1 0.059(3) 0.048(3) 0.060(3) 0.002(2) -0.004(3) -0.013(3)
N2 0.140(6) 0.043(3) 0.045(3) -0.001(2) 0.023(4) 0.002(4)
N3 0.050(3) 0.073(3) 0.060(3) -0.001(3) -0.002(3) -0.018(3)
N4 0.050(3) 0.071(3) 0.051(3) -0.011(2) -0.001(2) 0.008(3)
O1 0.065(3) 0.065(3) 0.068(3) 0.017(2) -0.017(2) -0.001(2)
O2 0.083(3) 0.052(2) 0.072(3) 0.012(2) -0.024(3) 0.007(3)

loop_
_atom_type_symbol
_atom_type_description
_atom_type_scat_dispersion_real
_atom_type_scat_dispersion_imag
_atom_type_scat_source
C C 0.0033 0.0016 'International Tables Vol C Tables 4.2.6.8 and 6.1.1.4'
H H 0.0000 0.0000 'International Tables Vol C Tables 4.2.6.8 and 6.1.1.4'
N N 0.0061 0.0033 'International Tables Vol C Tables 4.2.6.8 and 6.1.1.4'
O O 0.0106 0.0060 'International Tables Vol C Tables 4.2.6.8 and 6.1.1.4'

loop_
_geom_angle_atom_site_label_1
_geom_angle_atom_site_label_2
_geom_angle_atom_site_label_3
_geom_angle
_geom_angle_site_symmetry_1
_geom_angle_site_symmetry_3
_geom_angle_publ_flag
C2 C1 C9 120.6(5) . . ?
O1 C2 C3 114.1(5) . . ?
O1 C2 C1 125.1(5) . . ?
C3 C2 C1 120.8(5) . . ?
C4 C3 C2 119.9(6) . . ?
C3 C4 C5 121.7(6) . . ?
N1 C5 C4 117.3(5) . . ?
N1 C5 C9 123.9(5) . . ?
C4 C5 C9 118.8(5) . . ?
N1 C6 C7 123.4(6) . . ?
C8 C7 C6 121.8(6) . . ?
C7 C8 C9 116.9(5) . . ?
C7 C8 C11 120.3(5) . . ?
C9 C8 C11 122.8(5) . . ?
C1 C9 C5 118.3(5) . . ?
C1 C9 C8 124.6(5) . . ?
C5 C9 C8 117.1(5) . . ?
C8 C11 C12 111.4(4) . . ?
C8 C11 C31 114.8(4) . . ?
C12 C11 C31 109.1(4) . . ?
N2 C12 C16 109.4(5) . . ?
N2 C12 C11 113.2(4) . . ?
C16 C12 C11 112.9(4) . . ?
N2 C13 C14 111.7(6) . . ?
C15 C14 C13 108.4(7) . . ?
C14 C15 C18 109.4(6) . . ?
C14 C15 C16 108.0(5) . . ?
C18 C15 C16 108.7(6) . . ?
C15 C16 C12 108.9(5) . . ?
N2 C17 C18 110.9(6) . . ?
C19 C18 C15 110.1(6) . . ?
C19 C18 C17 119.3(7) . . ?
C15 C18 C17 108.0(6) . . ?
C20 C19 C18 136.7(13) . . ?
C22 C21 C29 121.1(5) . . ?
O2 C22 C21 125.0(6) . . ?
O2 C22 C23 114.1(6) . . ?
C21 C22 C23 120.9(6) . . ?
C24 C23 C22 119.3(6) . . ?
C23 C24 C25 122.3(7) . . ?
N3 C25 C24 117.4(5) . . ?
N3 C25 C29 123.7(5) . . ?
C24 C25 C29 118.9(6) . . ?
N3 C26 C27 124.5(6) . . ?
C28 C27 C26 122.3(6) . . ?
C27 C28 C29 116.0(5) . . ?
C27 C28 C31 120.5(5) . . ?
C29 C28 C31 123.5(5) . . ?
C25 C29 C21 117.4(5) . . ?
C25 C29 C28 117.8(5) . . ?
C21 C29 C28 124.8(5) . . ?
C28 C31 C32 110.7(4) . . ?
C28 C31 C11 113.4(4) . . ?
C32 C31 C11 113.7(4) . . ?
N4 C32 C31 109.7(4) . . ?
N4 C32 C36 109.1(5) . . ?
C31 C32 C36 115.3(5) . . ?
N4 C33 C34 112.0(6) . . ?
C35 C34 C33 107.6(6) . . ?
C34 C35 C36 108.5(5) . . ?
C34 C35 C38 108.1(6) . . ?
C36 C35 C38 108.9(5) . . ?
C35 C36 C32 109.0(5) . . ?
N4 C37 C38 112.0(6) . . ?
C39 C38 C37 117.7(8) . . ?
C39 C38 C35 111.2(6) . . ?
C37 C38 C35 107.5(6) . . ?
C40 C39 C38 128.1(10) . . ?
C6 N1 C5 116.8(5) . . ?
C13 N2 C12 110.7(7) . . ?
C13 N2 C17 109.5(7) . . ?
C12 N2 C17 107.9(6) . . ?
C26 N3 C25 115.6(5) . . ?
C33 N4 C37 109.4(6) . . ?
C33 N4 C32 110.8(5) . . ?
C37 N4 C32 106.8(5) . . ?
C2 O1 C10 119.4(5) . . ?
C22 O2 C30 118.4(5) . . ?

loop_
_geom_bond_atom_site_label_1
_geom_bond_atom_site_label_2
_geom_bond_distance
_geom_bond_site_symmetry_2
_geom_bond_publ_flag
C1 C2 1.387(7) . ?
C1 C9 1.400(7) . ?
C2 O1 1.358(7) . ?
C2 C3 1.386(8) . ?
C3 C4 1.350(9) . ?
C4 C5 1.410(8) . ?
C5 N1 1.354(7) . ?
C5 C9 1.427(7) . ?
C6 N1 1.317(8) . ?
C6 C7 1.396(8) . ?
C7 C8 1.361(8) . ?
C8 C9 1.431(7) . ?
C8 C11 1.523(7) . ?
C10 O1 1.390(8) . ?
C11 C12 1.555(7) . ?
C11 C31 1.572(7) . ?
C12 N2 1.468(7) . ?
C12 C16 1.547(7) . ?
C13 N2 1.452(13) . ?
C13 C14 1.530(12) . ?
C14 C15 1.491(10) . ?
C15 C18 1.526(10) . ?
C15 C16 1.531(8) . ?
C17 N2 1.480(9) . ?
C17 C18 1.540(10) . ?
C18 C19 1.432(11) . ?
C19 C20 1.246(5) . ?
C21 C22 1.365(8) . ?
C21 C29 1.421(7) . ?
C22 O2 1.365(7) . ?
C22 C23 1.391(10) . ?
C23 C24 1.348(10) . ?
C24 C25 1.405(9) . ?
C25 N3 1.367(8) . ?
C25 C29 1.419(8) . ?
C26 N3 1.311(8) . ?
C26 C27 1.375(9) . ?
C27 C28 1.359(7) . ?
C28 C29 1.423(7) . ?
C28 C31 1.519(8) . ?
C30 O2 1.411(9) . ?
C31 C32 1.536(7) . ?
C32 N4 1.481(7) . ?
C32 C36 1.551(8) . ?
C33 N4 1.463(9) . ?
C33 C34 1.540(10) . ?
C34 C35 1.508(9) . ?
C35 C36 1.522(8) . ?
C35 C38 1.553(10) . ?
C37 N4 1.474(8) . ?
C37 C38 1.530(10) . ?
C38 C39 1.489(11) . ?
C39 C40 1.274(14) . ?

loop_
_cod_related_entry_id
_cod_related_entry_database
_cod_related_entry_code
1 ChemSpider 30658744
